data_4035881
loop_
_publ_author_name
'Ji, Kai-Long'
'Fan, Yao-Yue'
'Ge, Zhan-Peng'
'Sheng, Li'
'Xu, You-Kai'
'Gan, Li-She'
'Li, Jing-Ya'
'Yue, Jian-Min'

_publ_section_title
;
 Maximumins A-D, Rearranged Labdane-Type Diterpenoids with Four Different
 Carbon Skeletons from Amomum maximum.
;
_journal_issue 1
_journal_name_full 'The Journal of organic chemistry'
_journal_page_first 282
_journal_page_last 288
_journal_paper_doi 10.1021/acs.joc.8b02665
_journal_volume 84
_journal_year 2019
_chemical_absolute_configuration rmad
_chemical_formula_moiety 'C19 H26 O3'
_chemical_formula_sum 'C19 H26 O3'
_chemical_formula_weight 302.40
_space_group_crystal_system orthorhombic
_space_group_IT_number 19
_space_group_name_Hall 'P 2ac 2ab'
_space_group_name_H-M_alt 'P 21 21 21'
_atom_sites_solution_hydrogens geom
_atom_sites_solution_primary dual
_audit_creation_date 2018-04-11
_audit_creation_method
;
Olex2 1.2
(compiled 2018.04.03 svn.r3497 for OlexSys, GUI svn.r5486)
;
_cell_angle_alpha 90
_cell_angle_beta 90
_cell_angle_gamma 90
_cell_formula_units_Z 4
_cell_length_a 6.36880(10)
_cell_length_b 12.2935(2)
_cell_length_c 21.2458(4)
_cell_measurement_reflns_used 7886
_cell_measurement_temperature 170(2)
_cell_measurement_theta_max 54.75
_cell_measurement_theta_min 3.615
_cell_volume 1663.44(5)
_computing_cell_refinement 'SAINT v8.37A (Bruker, 2015)'
_computing_data_reduction 'SAINT v8.37A (Bruker, 2015)'
_computing_molecular_graphics 'Olex2 (Dolomanov et al., 2009)'
_computing_publication_material 'Olex2 (Dolomanov et al., 2009)'
_computing_structure_refinement 'ShelXL (Sheldrick, 2015)'
_computing_structure_solution 'ShelXT (Sheldrick, 2015)'
_diffrn_ambient_temperature 169.99
_diffrn_measured_fraction_theta_full 0.997
_diffrn_measured_fraction_theta_max 0.997
_diffrn_measurement_device_type 'Bruker APEX-II CCD'
_diffrn_measurement_method '\f and \w scans'
_diffrn_radiation_type GaK\a
_diffrn_radiation_wavelength 1.34139
_diffrn_reflns_av_R_equivalents 0.0380
_diffrn_reflns_av_unetI/netI 0.0361
_diffrn_reflns_Laue_measured_fraction_full 0.997
_diffrn_reflns_Laue_measured_fraction_max 0.997
_diffrn_reflns_limit_h_max 7
_diffrn_reflns_limit_h_min -7
_diffrn_reflns_limit_k_max 14
_diffrn_reflns_limit_k_min -14
_diffrn_reflns_limit_l_max 21
_diffrn_reflns_limit_l_min -25
_diffrn_reflns_number 10236
_diffrn_reflns_point_group_measured_fraction_full 0.991
_diffrn_reflns_point_group_measured_fraction_max 0.990
_diffrn_reflns_theta_full 53.594
_diffrn_reflns_theta_max 54.847
_diffrn_reflns_theta_min 3.620
_diffrn_standards_number 0
_exptl_absorpt_coefficient_mu 0.408
_exptl_absorpt_correction_T_max 0.7508
_exptl_absorpt_correction_T_min 0.4957
_exptl_absorpt_correction_type multi-scan
_exptl_absorpt_process_details
'SADABS-2016/2 (Bruker,2016/2) was used for absorption correction. wR2(int) was 0.1523 before and 0.0897 after correction. The Ratio of minimum to maximum transmission is 0.6602. The \l/2 correction factor is Not present.'
_exptl_crystal_colour colourless
_exptl_crystal_density_diffrn 1.207
_exptl_crystal_description prism
_exptl_crystal_F_000 656
_exptl_crystal_size_max 0.12
_exptl_crystal_size_mid 0.03
_exptl_crystal_size_min 0.01
_refine_diff_density_max 0.162
_refine_diff_density_min -0.225
_refine_diff_density_rms 0.054
_refine_ls_abs_structure_details
;
 Flack x determined using 1153 quotients [(I+)-(I-)]/[(I+)+(I-)]
 (Parsons, Flack and Wagner, Acta Cryst. B69 (2013) 249-259).
;
_refine_ls_abs_structure_Flack 0.03(13)
_refine_ls_extinction_method none
_refine_ls_goodness_of_fit_ref 1.095
_refine_ls_hydrogen_treatment constr
_refine_ls_matrix_type full
_refine_ls_number_parameters 202
_refine_ls_number_reflns 3118
_refine_ls_number_restraints 0
_refine_ls_restrained_S_all 1.095
_refine_ls_R_factor_all 0.0460
_refine_ls_R_factor_gt 0.0423
_refine_ls_shift/su_max 0.001
_refine_ls_shift/su_mean 0.000
_refine_ls_structure_factor_coef Fsqd
_refine_ls_weighting_details 'w=1/[\s^2^(Fo^2^)+(0.0522P)^2^+0.3788P] where P=(Fo^2^+2Fc^2^)/3'
_refine_ls_weighting_scheme calc
_refine_ls_wR_factor_gt 0.1025
_refine_ls_wR_factor_ref 0.1062
_reflns_Friedel_coverage 0.704
_reflns_Friedel_fraction_full 0.983
_reflns_Friedel_fraction_max 0.981
_reflns_number_gt 2917
_reflns_number_total 3118
_reflns_threshold_expression 'I > 2\s(I)'
_cod_data_source_file jo8b02665_si_003.cif
_cod_data_source_block mjl18129_0m
_cod_database_code 4035881
_shelx_shelxl_version_number 2016/6
_shelx_space_group_comment
;
The symmetry employed for this shelxl refinement is uniquely defined
by the following loop, which should always be used as a source of
symmetry information in preference to the above space-group names.
They are only intended as comments.
;
_shelx_estimated_absorpt_t_max 0.996
_shelx_estimated_absorpt_t_min 0.953
_olex2_refinement_description
;
1. Fixed Uiso
 At 1.2 times of:
  All C(H) groups, All C(H,H) groups
 At 1.5 times of:
  All C(H,H,H) groups
2.a Ternary CH refined with riding coordinates:
 C5(H5), C8(H8)
2.b Secondary CH2 refined with riding coordinates:
 C1(H1A,H1B), C2(H2A,H2B), C3(H3A,H3B), C6(H6A,H6B), C7(H7A,H7B), C11(H11A,H11B)
2.c Aromatic/amide H refined with riding coordinates:
 C14(H14), C15(H15), C16(H16)
2.d Idealised Me refined as rotating group:
 C18(H18A,H18B,H18C), C19(H19A,H19B,H19C), C20(H20A,H20B,H20C)
;
_olex2_submission_special_instructions 'No special instructions were received'

loop_
_space_group_symop_operation_xyz
'x, y, z'
'-x+1/2, -y, z+1/2'
'-x, y+1/2, -z+1/2'
'x+1/2, -y+1/2, -z'

loop_
_atom_site_label
_atom_site_type_symbol
_atom_site_fract_x
_atom_site_fract_y
_atom_site_fract_z
_atom_site_U_iso_or_equiv
_atom_site_adp_type
_atom_site_occupancy
_atom_site_site_symmetry_order
_atom_site_calc_flag
_atom_site_refinement_flags_posn
O1 O 0.8343(3) 0.34082(14) 0.63491(8) 0.0399(5) Uani 1 1 d .
O2 O 0.5090(3) 0.13960(15) 0.59570(9) 0.0408(5) Uani 1 1 d .
O3 O 1.0066(3) 0.10638(16) 0.47772(9) 0.0455(5) Uani 1 1 d .
C1 C 0.6161(4) 0.12749(19) 0.78685(11) 0.0315(6) Uani 1 1 d .
H1A H 0.572562 0.092705 0.746906 0.038 Uiso 1 1 calc R
H1B H 0.750743 0.094380 0.800113 0.038 Uiso 1 1 calc R
C2 C 0.4496(4) 0.1064(2) 0.83719(12) 0.0356(6) Uani 1 1 d .
H2A H 0.438956 0.027029 0.844526 0.043 Uiso 1 1 calc R
H2B H 0.311812 0.131910 0.821465 0.043 Uiso 1 1 calc R
C3 C 0.4973(5) 0.16301(19) 0.89978(11) 0.0351(6) Uani 1 1 d .
H3A H 0.626487 0.131059 0.917970 0.042 Uiso 1 1 calc R
H3B H 0.380728 0.148735 0.929468 0.042 Uiso 1 1 calc R
C4 C 0.5273(4) 0.28733(18) 0.89343(11) 0.0280(5) Uani 1 1 d .
C5 C 0.6899(4) 0.30342(17) 0.84100(11) 0.0250(5) Uani 1 1 d .
H5 H 0.817508 0.264891 0.856976 0.030 Uiso 1 1 calc R
C6 C 0.7690(4) 0.41771(18) 0.82544(12) 0.0293(5) Uani 1 1 d .
H6A H 0.863437 0.445063 0.858899 0.035 Uiso 1 1 calc R
H6B H 0.650330 0.469005 0.820435 0.035 Uiso 1 1 calc R
C7 C 0.8888(4) 0.40348(18) 0.76285(11) 0.0286(5) Uani 1 1 d .
H7A H 1.039946 0.419213 0.768719 0.034 Uiso 1 1 calc R
H7B H 0.832284 0.453354 0.730416 0.034 Uiso 1 1 calc R
C8 C 0.8565(4) 0.28356(17) 0.74280(11) 0.0253(5) Uani 1 1 d .
H8 H 0.972651 0.239698 0.761720 0.030 Uiso 1 1 calc R
C9 C 0.8641(4) 0.26747(18) 0.67199(11) 0.0280(5) Uani 1 1 d .
C10 C 0.6478(4) 0.24975(17) 0.77605(10) 0.0246(5) Uani 1 1 d .
C11 C 0.9193(4) 0.15385(19) 0.64970(11) 0.0307(5) Uani 1 1 d .
H11A H 1.070103 0.140581 0.657935 0.037 Uiso 1 1 calc R
H11B H 0.838010 0.100508 0.674703 0.037 Uiso 1 1 calc R
C12 C 0.8766(4) 0.13462(18) 0.58122(11) 0.0276(5) Uani 1 1 d .
C13 C 0.6600(4) 0.13176(18) 0.55933(11) 0.0297(5) Uani 1 1 d .
C14 C 0.6392(5) 0.1182(2) 0.49186(12) 0.0385(6) Uani 1 1 d .
H14 H 0.503484 0.117206 0.473286 0.046 Uiso 1 1 calc R
C15 C 0.8081(5) 0.1071(2) 0.45576(13) 0.0445(7) Uani 1 1 d .
H15 H 0.787756 0.099233 0.411696 0.053 Uiso 1 1 calc R
C16 C 1.0331(4) 0.12124(19) 0.54069(12) 0.0346(6) Uani 1 1 d .
H16 H 1.172409 0.122088 0.556653 0.042 Uiso 1 1 calc R
C18 C 0.6212(4) 0.3321(2) 0.95474(12) 0.0374(6) Uani 1 1 d .
H18A H 0.760154 0.299963 0.961603 0.056 Uiso 1 1 calc GR
H18B H 0.529008 0.313548 0.990080 0.056 Uiso 1 1 calc GR
H18C H 0.634362 0.411341 0.951681 0.056 Uiso 1 1 calc GR
C19 C 0.3163(4) 0.3442(2) 0.88306(12) 0.0354(6) Uani 1 1 d .
H19A H 0.340697 0.420253 0.871245 0.053 Uiso 1 1 calc GR
H19B H 0.233882 0.341551 0.921986 0.053 Uiso 1 1 calc GR
H19C H 0.239237 0.307345 0.849326 0.053 Uiso 1 1 calc GR
C20 C 0.4625(4) 0.2975(2) 0.73898(12) 0.0315(5) Uani 1 1 d .
H20A H 0.330391 0.276401 0.759268 0.047 Uiso 1 1 calc GR
H20B H 0.465043 0.269478 0.695798 0.047 Uiso 1 1 calc GR
H20C H 0.473711 0.376951 0.738222 0.047 Uiso 1 1 calc GR

loop_
_atom_site_aniso_label
_atom_site_aniso_U_11
_atom_site_aniso_U_22
_atom_site_aniso_U_33
_atom_site_aniso_U_23
_atom_site_aniso_U_13
_atom_site_aniso_U_12
O1 0.0531(12) 0.0296(8) 0.0371(9) 0.0050(7) 0.0049(9) 0.0072(9)
O2 0.0247(9) 0.0473(11) 0.0503(10) -0.0018(8) 0.0045(9) -0.0011(8)
O3 0.0491(12) 0.0451(11) 0.0423(10) -0.0021(8) 0.0152(10) 0.0043(10)
C1 0.0332(13) 0.0240(11) 0.0374(13) -0.0031(9) 0.0007(11) -0.0035(10)
C2 0.0398(15) 0.0274(12) 0.0396(14) -0.0001(10) 0.0032(12) -0.0102(11)
C3 0.0391(14) 0.0298(12) 0.0363(13) 0.0040(10) 0.0051(12) -0.0035(11)
C4 0.0265(12) 0.0272(11) 0.0302(11) -0.0025(9) -0.0001(10) -0.0017(10)
C5 0.0210(11) 0.0218(10) 0.0324(12) -0.0014(9) -0.0055(10) -0.0007(9)
C6 0.0271(13) 0.0232(11) 0.0376(13) -0.0020(10) 0.0011(10) -0.0020(9)
C7 0.0230(12) 0.0233(11) 0.0395(13) 0.0003(9) -0.0005(10) -0.0029(9)
C8 0.0179(11) 0.0243(11) 0.0337(12) 0.0014(9) -0.0017(10) 0.0012(8)
C9 0.0206(11) 0.0270(11) 0.0364(12) 0.0007(10) 0.0003(10) 0.0031(9)
C10 0.0192(11) 0.0228(10) 0.0317(12) -0.0017(9) -0.0016(10) -0.0011(9)
C11 0.0295(12) 0.0272(11) 0.0354(12) -0.0021(9) -0.0068(10) 0.0071(10)
C12 0.0248(12) 0.0228(10) 0.0354(12) 0.0011(9) -0.0020(10) -0.0001(9)
C13 0.0261(12) 0.0274(11) 0.0357(12) 0.0014(10) -0.0016(11) 0.0008(10)
C14 0.0436(16) 0.0329(12) 0.0391(14) -0.0007(11) -0.0108(13) 0.0003(12)
C15 0.0617(19) 0.0366(14) 0.0353(14) -0.0012(11) -0.0021(14) 0.0039(14)
C16 0.0321(13) 0.0296(12) 0.0422(13) -0.0018(10) 0.0050(12) 0.0022(11)
C18 0.0391(15) 0.0391(13) 0.0342(13) -0.0033(11) -0.0030(12) -0.0010(12)
C19 0.0260(12) 0.0398(13) 0.0404(14) -0.0046(11) 0.0025(11) 0.0023(11)
C20 0.0209(12) 0.0379(13) 0.0358(13) -0.0010(10) -0.0028(10) 0.0017(10)

loop_
_atom_type_symbol
_atom_type_description
_atom_type_scat_dispersion_real
_atom_type_scat_dispersion_imag
_atom_type_scat_source
C C 0.0148 0.0070 'International Tables Vol C Tables 4.2.6.8 and 6.1.1.4'
H H 0.0000 0.0000 'International Tables Vol C Tables 4.2.6.8 and 6.1.1.4'
O O 0.0412 0.0250 'International Tables Vol C Tables 4.2.6.8 and 6.1.1.4'

loop_
_geom_angle_atom_site_label_1
_geom_angle_atom_site_label_2
_geom_angle_atom_site_label_3
_geom_angle
C15 O3 C16 117.1(2)
H1A C1 H1B 108.0
C2 C1 H1A 109.4
C2 C1 H1B 109.4
C2 C1 C10 111.25(19)
C10 C1 H1A 109.4
C10 C1 H1B 109.4
C1 C2 H2A 109.0
C1 C2 H2B 109.0
C1 C2 C3 113.1(2)
H2A C2 H2B 107.8
C3 C2 H2A 109.0
C3 C2 H2B 109.0
C2 C3 H3A 108.9
C2 C3 H3B 108.9
C2 C3 C4 113.47(19)
H3A C3 H3B 107.7
C4 C3 H3A 108.9
C4 C3 H3B 108.9
C5 C4 C3 105.92(19)
C5 C4 C18 107.89(19)
C18 C4 C3 109.2(2)
C19 C4 C3 110.8(2)
C19 C4 C5 115.41(19)
C19 C4 C18 107.5(2)
C4 C5 H5 103.9
C4 C5 C10 118.29(19)
C6 C5 C4 119.87(19)
C6 C5 H5 103.9
C6 C5 C10 104.79(18)
C10 C5 H5 103.9
C5 C6 H6A 110.9
C5 C6 H6B 110.9
C5 C6 C7 104.18(18)
H6A C6 H6B 108.9
C7 C6 H6A 110.9
C7 C6 H6B 110.9
C6 C7 H7A 110.5
C6 C7 H7B 110.5
C6 C7 C8 106.23(18)
H7A C7 H7B 108.7
C8 C7 H7A 110.5
C8 C7 H7B 110.5
C7 C8 H8 107.7
C7 C8 C10 104.01(18)
C9 C8 C7 113.11(19)
C9 C8 H8 107.7
C9 C8 C10 116.16(19)
C10 C8 H8 107.7
O1 C9 C8 122.8(2)
O1 C9 C11 121.2(2)
C11 C9 C8 115.91(19)
C1 C10 C5 107.82(18)
C1 C10 C8 116.12(18)
C1 C10 C20 110.5(2)
C5 C10 C8 98.15(17)
C20 C10 C5 115.24(19)
C20 C10 C8 108.70(18)
C9 C11 H11A 108.8
C9 C11 H11B 108.8
H11A C11 H11B 107.7
C12 C11 C9 114.0(2)
C12 C11 H11A 108.8
C12 C11 H11B 108.8
C13 C12 C11 119.0(2)
C16 C12 C11 120.9(2)
C16 C12 C13 120.1(2)
O2 C13 C12 122.3(2)
O2 C13 C14 123.7(2)
C14 C13 C12 113.9(2)
C13 C14 H14 119.7
C15 C14 C13 120.6(3)
C15 C14 H14 119.7
O3 C15 H15 117.9
C14 C15 O3 124.1(3)
C14 C15 H15 117.9
O3 C16 H16 117.9
C12 C16 O3 124.1(2)
C12 C16 H16 117.9
C4 C18 H18A 109.5
C4 C18 H18B 109.5
C4 C18 H18C 109.5
H18A C18 H18B 109.5
H18A C18 H18C 109.5
H18B C18 H18C 109.5
C4 C19 H19A 109.5
C4 C19 H19B 109.5
C4 C19 H19C 109.5
H19A C19 H19B 109.5
H19A C19 H19C 109.5
H19B C19 H19C 109.5
C10 C20 H20A 109.5
C10 C20 H20B 109.5
C10 C20 H20C 109.5
H20A C20 H20B 109.5
H20A C20 H20C 109.5
H20B C20 H20C 109.5

loop_
_geom_bond_atom_site_label_1
_geom_bond_atom_site_label_2
_geom_bond_distance
O1 C9 1.212(3)
O2 C13 1.237(3)
O3 C15 1.347(4)
O3 C16 1.361(3)
C1 H1A 0.9900
C1 H1B 0.9900
C1 C2 1.529(4)
C1 C10 1.534(3)
C2 H2A 0.9900
C2 H2B 0.9900
C2 C3 1.532(3)
C3 H3A 0.9900
C3 H3B 0.9900
C3 C4 1.546(3)
C4 C5 1.534(3)
C4 C18 1.535(3)
C4 C19 1.531(3)
C5 H5 1.0000
C5 C6 1.529(3)
C5 C10 1.553(3)
C6 H6A 0.9900
C6 H6B 0.9900
C6 C7 1.543(3)
C7 H7A 0.9900
C7 H7B 0.9900
C7 C8 1.548(3)
C8 H8 1.0000
C8 C9 1.518(3)
C8 C10 1.562(3)
C9 C11 1.516(3)
C10 C20 1.535(3)
C11 H11A 0.9900
C11 H11B 0.9900
C11 C12 1.499(3)
C12 C13 1.456(3)
C12 C16 1.327(3)
C13 C14 1.449(3)
C14 H14 0.9500
C14 C15 1.329(4)
C15 H15 0.9500
C16 H16 0.9500
C18 H18A 0.9800
C18 H18B 0.9800
C18 H18C 0.9800
C19 H19A 0.9800
C19 H19B 0.9800
C19 H19C 0.9800
C20 H20A 0.9800
C20 H20B 0.9800
C20 H20C 0.9800
